data_2207355
loop_
_publ_author_name
'Poulsen, Rasmus D.'
'Overgaard, Jacob'
'Chevallier, Marie-Agnes'
'Clausen, Henrik F.'
'Iversen, Bo B.'

_publ_section_title
Poly[sesqui(\m~4~-biphenyl-4,4'-dicarboxylato-\k^4^<i>O</i>:<i>O</i>':<i>O</i>'':<i>O</i>''')(diethylformamide-\k<i>O</i>)gadolinium]
_journal_coeditor_code TK6263
_journal_issue 11
_journal_name_full 'Acta Crystallographica Section E'
_journal_page_first m2308
_journal_page_last m2310
_journal_paper_doi 10.1107/S1600536805032162
_journal_volume 61
_journal_year 2005
_chemical_formula_iupac '[Gd (C14 H8 O4)1.5 (C5 H11 N O)2]'
_chemical_formula_moiety 'C26 H23 Gd N O7'
_chemical_formula_sum 'C26 H23 Gd N O7'
_chemical_formula_weight 618.70
_chemical_name_systematic
;
Poly[sesqui(\m~4~-biphenyl-4,4'-dicarboxylato-
\k^4^O:O':O'':O''')(diethylformamide-\kO)gadolinium]
;
_space_group_IT_number 15
_symmetry_cell_setting monoclinic
_symmetry_space_group_name_Hall '-C 2yc'
_symmetry_space_group_name_H-M 'C 1 2/c 1'
_atom_sites_solution_hydrogens geom
_atom_sites_solution_primary direct
_atom_sites_solution_secondary difmap
_audit_creation_method SHELXL97
_cell_angle_alpha 90
_cell_angle_beta 116.2520(10)
_cell_angle_gamma 90
_cell_formula_units_Z 8
_cell_length_a 29.9380(6)
_cell_length_b 8.8060(2)
_cell_length_c 19.6782(4)
_cell_measurement_reflns_used 5090
_cell_measurement_temperature 120(2)
_cell_measurement_theta_max 28.8
_cell_measurement_theta_min 2.3
_cell_volume 4652.75(17)
_computing_cell_refinement SAINT-Plus
_computing_data_collection 'SAINT-Plus (Bruker Nonius, 2004)'
_computing_data_reduction SAINT-Plus
_computing_molecular_graphics 'XSHELL (Bruker Nonius, 2004)'
_computing_publication_material 'enCIFer (Version 1.1; Allen <i>et al.</i>,  2004)'
_computing_structure_refinement 'SHELXL97 (Sheldrick, 1997)'
_computing_structure_solution 'SHELXS97 (Sheldrick, 1997)'
_diffrn_ambient_temperature 120(2)
_diffrn_detector_area_resol_mean 83.3
_diffrn_measured_fraction_theta_full 0.993
_diffrn_measured_fraction_theta_max 0.993
_diffrn_measurement_device_type 'Bruker SMART APEXII CCD-based'
_diffrn_measurement_method '\f and \w'
_diffrn_radiation_monochromator graphite
_diffrn_radiation_type MoK\a
_diffrn_radiation_wavelength 0.71073
_diffrn_reflns_av_R_equivalents 0.068
_diffrn_reflns_av_sigmaI/netI 0.054
_diffrn_reflns_limit_h_max 44
_diffrn_reflns_limit_h_min -44
_diffrn_reflns_limit_k_max 13
_diffrn_reflns_limit_k_min -12
_diffrn_reflns_limit_l_max 29
_diffrn_reflns_limit_l_min -28
_diffrn_reflns_number 53683
_diffrn_reflns_reduction_process
;
 Scaled and merged with SORTAV
 R.H. Blessing, (1987) Cryst. Rev. 1, 3-58
 R.H. Blessing, (1989) J. Appl. Cryst. 22, 396-397
;
_diffrn_reflns_theta_full 31.8
_diffrn_reflns_theta_max 31.8
_diffrn_reflns_theta_min 1.5
_diffrn_standards_number 0
_exptl_absorpt_coefficient_mu 2.899
_exptl_absorpt_correction_T_max 0.930
_exptl_absorpt_correction_T_min 0.884
_exptl_absorpt_correction_type multi-scan
_exptl_absorpt_process_details '(Blessing, 1995)'
_exptl_crystal_colour white
_exptl_crystal_density_diffrn 1.766
_exptl_crystal_density_method 'not measured'
_exptl_crystal_description block
_exptl_crystal_F_000 2448
_exptl_crystal_size_max 0.075
_exptl_crystal_size_mid 0.025
_exptl_crystal_size_min 0.025
_refine_diff_density_max 1.19
_refine_diff_density_min -1.01
_refine_ls_extinction_coef 0
_refine_ls_extinction_method none
_refine_ls_goodness_of_fit_ref 1.00
_refine_ls_hydrogen_treatment constr
_refine_ls_matrix_type full
_refine_ls_number_parameters 338
_refine_ls_number_reflns 7882
_refine_ls_number_restraints 0
_refine_ls_restrained_S_all 1.00
_refine_ls_R_factor_all 0.051
_refine_ls_R_factor_gt 0.028
_refine_ls_shift/su_max 0.002
_refine_ls_shift/su_mean 0.000
_refine_ls_structure_factor_coef Fsqd
_refine_ls_weighting_details 'calc w = 1/[\s^2^(Fo^2^)+(0.024P)^2^] where P = (Fo^2^+2Fc^2^)/3'
_refine_ls_weighting_scheme calc
_refine_ls_wR_factor_gt 0.054
_refine_ls_wR_factor_ref 0.057
_reflns_number_gt 5967
_reflns_number_total 7882
_reflns_threshold_expression I>2\s(I)
_cod_data_source_file tk6263.cif
_cod_data_source_block I
_cod_original_sg_symbol_H-M 'C 2/c'
_cod_database_code 2207355
_cod_database_fobs_code 2207355

loop_
_symmetry_equiv_pos_as_xyz
'x, y, z'
'-x, y, -z+1/2'
'x+1/2, y+1/2, z'
'-x+1/2, y+1/2, -z+1/2'
'-x, -y, -z'
'x, -y, z-1/2'
'-x+1/2, -y+1/2, -z'
'x+1/2, -y+1/2, z-1/2'

loop_
_atom_site_label
_atom_site_fract_x
_atom_site_fract_y
_atom_site_fract_z
_atom_site_U_iso_or_equiv
_atom_site_adp_type
_atom_site_calc_flag
_atom_site_refinement_flags
_atom_site_occupancy
_atom_site_disorder_assembly
_atom_site_disorder_group
_atom_site_type_symbol
Gd1 0.247584(4) 0.660136(12) 0.218876(6) 0.00981(3) Uani d . 1 . . Gd
O1 0.31987(6) 0.53648(19) 0.21860(9) 0.0156(3) Uani d . 1 . . O
O2 0.29513(6) 0.39354(18) 0.28711(10) 0.0137(3) Uani d . 1 . . O
O3 0.29128(6) 0.72401(19) 0.34483(10) 0.0170(4) Uani d . 1 . . O
O4 0.30548(6) 0.97356(19) 0.36384(10) 0.0177(4) Uani d . 1 . . O
C1 0.32874(8) 0.4378(3) 0.26890(13) 0.0118(4) Uani d . 1 . . C
C2 0.38137(8) 0.3828(3) 0.31243(13) 0.0121(4) Uani d . 1 . . C
C4 0.41922(8) 0.4501(3) 0.30010(14) 0.0150(5) Uani d . 1 . . C
H4 0.4112 0.5226 0.2606 0.018 Uiso calc R 1 . . H
C5 0.46858(9) 0.4121(3) 0.34506(14) 0.0174(5) Uani d . 1 . . C
H5 0.4942 0.4619 0.3377 0.021 Uiso calc R 1 . . H
C6 0.48077(9) 0.3014(3) 0.40088(14) 0.0160(5) Uani d . 1 . . C
C7 0.44272(9) 0.2294(3) 0.41050(15) 0.0200(5) Uani d . 1 . . C
H7 0.4505 0.1505 0.4469 0.024 Uiso calc R 1 . . H
C8 0.39337(9) 0.2713(3) 0.36755(14) 0.0175(5) Uani d . 1 . . C
H8 0.3678 0.2235 0.3759 0.021 Uiso calc R 1 . . H
C9 0.46642(9) 0.7352(3) 0.54683(14) 0.0164(5) Uani d . 1 . . C
C10 0.43416(9) 0.6192(3) 0.50499(15) 0.0175(5) Uani d . 1 . . C
H10 0.4452 0.5167 0.5130 0.021 Uiso calc R 1 . . H
C11 0.38630(9) 0.6530(3) 0.45209(14) 0.0163(5) Uani d . 1 . . C
H11 0.3648 0.5733 0.4237 0.020 Uiso calc R 1 . . H
C12 0.36913(8) 0.8015(3) 0.43978(13) 0.0130(5) Uani d . 1 . . C
C13 0.40035(9) 0.9168(3) 0.48318(14) 0.0179(5) Uani d . 1 . . C
H13 0.3886 1.0185 0.4766 0.021 Uiso calc R 1 . . H
C14 0.44882(9) 0.8840(3) 0.53631(15) 0.0194(5) Uani d . 1 . . C
H14 0.4700 0.9636 0.5656 0.023 Uiso calc R 1 . . H
C15 0.31810(8) 0.8363(3) 0.37856(13) 0.0135(4) Uani d . 1 . . C
O5 0.30602(7) 0.8428(2) 0.22232(12) 0.0245(4) Uani d . 1 . . O
O6 0.30509(6) 1.09608(19) 0.22668(10) 0.0173(4) Uani d . 1 . . O
C21 0.32554(9) 0.9708(3) 0.22703(15) 0.0184(5) Uani d . 1 . . C
C22 0.37763(10) 0.9737(3) 0.23430(17) 0.0232(6) Uani d . 1 . . C
C23 0.39481(10) 1.0972(3) 0.20902(17) 0.0230(6) Uani d . 1 . . C
H23 0.3736 1.1820 0.1873 0.028 Uiso calc R 1 . . H
C24 0.44278(10) 1.0975(3) 0.21529(18) 0.0259(6) Uani d . 1 . . C
H24 0.4542 1.1824 0.1976 0.031 Uiso calc R 1 . . H
C25 0.47454(10) 0.9742(3) 0.24740(18) 0.0287(7) Uani d . 1 . . C
C26 0.45745(12) 0.8523(3) 0.2740(2) 0.0370(8) Uani d . 1 . . C
H26 0.4790 0.7689 0.2972 0.044 Uiso calc R 1 . . H
C27 0.40922(11) 0.8510(3) 0.2671(2) 0.0335(8) Uani d . 1 . . C
H27 0.3978 0.7661 0.2847 0.040 Uiso calc R 1 . . H
O30 0.21664(7) 0.74528(19) 0.09122(10) 0.0209(4) Uani d . 1 . . O
C30 0.21870(13) 0.8710(3) 0.06507(17) 0.0343(8) Uani d . 1 A . C
H30 0.2359 0.9502 0.0996 0.041 Uiso calc R 1 . . H
C31 0.17001(12) 0.7868(3) -0.06335(16) 0.0320(7) Uani d . 1 A . C
H31A 0.1843 0.6852 -0.0445 0.038 Uiso calc R 1 . . H
H31B 0.1724 0.8061 -0.1112 0.038 Uiso calc R 1 . . H
C32 0.11560(15) 0.7889(4) -0.0786(2) 0.0489(10) Uani d . 1 . . C
H32A 0.1134 0.7812 -0.0305 0.073 Uiso calc R 1 . . H
H32B 0.0982 0.7029 -0.1111 0.073 Uiso calc R 1 . . H
H32C 0.1002 0.8841 -0.1039 0.073 Uiso calc R 1 . . H
N30 0.19854(13) 0.9016(3) -0.00754(14) 0.0465(8) Uani d . 1 . . N
C33 0.1918(2) 1.0610(5) -0.0376(3) 0.0193(13) Uani d P 0.533(8) A 1 C
H33A 0.1895 1.1342 -0.0010 0.023 Uiso calc PR 0.533(8) A 1 H
H33B 0.1617 1.0700 -0.0865 0.023 Uiso calc PR 0.533(8) A 1 H
C34 0.2388(2) 1.0863(7) -0.0474(3) 0.0242(14) Uani d P 0.533(8) A 1 C
H34A 0.2679 1.0832 0.0023 0.036 Uiso calc PR 0.533(8) A 1 H
H34B 0.2371 1.1855 -0.0709 0.036 Uiso calc PR 0.533(8) A 1 H
H34C 0.2418 1.0063 -0.0798 0.036 Uiso calc PR 0.533(8) A 1 H
C33A 0.2240(3) 1.0351(8) -0.0320(4) 0.0268(17) Uani d P 0.467(8) A 2 C
H33C 0.2491 1.0886 0.0129 0.032 Uiso calc PR 0.467(8) A 2 H
H33D 0.2403 0.9959 -0.0626 0.032 Uiso calc PR 0.467(8) A 2 H
C34A 0.1817(3) 1.1381(7) -0.0780(4) 0.0314(19) Uani d P 0.467(8) A 2 C
H34D 0.1567 1.0815 -0.1207 0.047 Uiso calc PR 0.467(8) A 2 H
H34E 0.1941 1.2229 -0.0972 0.047 Uiso calc PR 0.467(8) A 2 H
H34F 0.1667 1.1775 -0.0462 0.047 Uiso calc PR 0.467(8) A 2 H

loop_
_atom_site_aniso_label
_atom_site_aniso_U_11
_atom_site_aniso_U_22
_atom_site_aniso_U_33
_atom_site_aniso_U_12
_atom_site_aniso_U_13
_atom_site_aniso_U_23
Gd1 0.00641(5) 0.00969(5) 0.01292(5) -0.00053(5) 0.00392(4) -0.00095(5)
O1 0.0117(8) 0.0170(8) 0.0185(9) 0.0034(7) 0.0069(7) 0.0054(7)
O2 0.0102(8) 0.0131(8) 0.0173(9) -0.0012(6) 0.0058(7) -0.0010(7)
O3 0.0144(8) 0.0156(8) 0.0160(9) -0.0019(7) 0.0022(7) -0.0013(7)
O4 0.0163(8) 0.0136(8) 0.0156(9) 0.0040(7) 0.0001(7) -0.0011(7)
C1 0.0109(10) 0.0105(10) 0.0130(11) -0.0014(8) 0.0044(9) -0.0034(8)
C2 0.0073(10) 0.0132(10) 0.0133(11) 0.0007(8) 0.0022(9) -0.0008(8)
C4 0.0114(11) 0.0150(11) 0.0181(12) 0.0009(9) 0.0060(10) 0.0028(9)
C5 0.0098(11) 0.0177(12) 0.0231(13) 0.0002(9) 0.0059(10) 0.0040(10)
C6 0.0110(11) 0.0131(11) 0.0198(13) 0.0005(8) 0.0031(10) 0.0010(9)
C7 0.0138(12) 0.0192(13) 0.0211(13) 0.0006(10) 0.0024(10) 0.0079(10)
C8 0.0125(11) 0.0186(12) 0.0187(13) -0.0011(10) 0.0046(10) 0.0046(10)
C9 0.0096(11) 0.0172(12) 0.0184(12) 0.0002(9) 0.0025(10) 0.0027(10)
C10 0.0123(11) 0.0125(11) 0.0251(14) 0.0017(9) 0.0058(10) 0.0018(10)
C11 0.0139(11) 0.0140(11) 0.0182(12) 0.0002(10) 0.0044(9) -0.0016(10)
C12 0.0092(10) 0.0137(11) 0.0143(11) 0.0013(8) 0.0036(9) 0.0006(9)
C13 0.0154(12) 0.0134(12) 0.0214(13) 0.0020(9) 0.0049(10) 0.0017(10)
C14 0.0158(12) 0.0143(11) 0.0220(14) -0.0045(9) 0.0028(11) -0.0020(10)
C15 0.0112(10) 0.0160(11) 0.0119(11) 0.0024(9) 0.0038(9) 0.0001(10)
O5 0.0218(9) 0.0172(9) 0.0439(12) -0.0093(8) 0.0230(9) -0.0110(9)
O6 0.0153(9) 0.0154(8) 0.0257(10) -0.0014(7) 0.0132(8) -0.0028(7)
C21 0.0153(12) 0.0203(12) 0.0258(14) -0.0055(10) 0.0147(11) -0.0060(11)
C22 0.0223(13) 0.0173(12) 0.0423(17) -0.0035(10) 0.0253(13) -0.0091(12)
C23 0.0218(13) 0.0163(12) 0.0380(17) -0.0024(10) 0.0197(13) -0.0040(12)
C24 0.0271(15) 0.0176(13) 0.0447(18) -0.0040(11) 0.0265(14) -0.0024(13)
C25 0.0261(14) 0.0197(13) 0.054(2) -0.0029(11) 0.0299(15) -0.0033(13)
C26 0.0327(16) 0.0167(14) 0.079(3) 0.0030(12) 0.0405(18) 0.0047(15)
C27 0.0320(16) 0.0144(13) 0.072(2) -0.0019(12) 0.0393(17) -0.0007(14)
O30 0.0316(11) 0.0161(9) 0.0181(9) -0.0006(8) 0.0138(8) 0.0028(7)
C30 0.069(2) 0.0150(14) 0.0226(15) -0.0099(14) 0.0238(16) -0.0031(11)
C31 0.058(2) 0.0201(13) 0.0207(15) -0.0039(14) 0.0203(15) -0.0028(12)
C32 0.077(3) 0.0322(17) 0.064(3) 0.0027(18) 0.055(2) 0.0038(18)
N30 0.106(3) 0.0140(12) 0.0194(13) -0.0126(14) 0.0278(16) -0.0011(10)
C33 0.023(3) 0.013(2) 0.024(3) 0.007(2) 0.012(2) 0.009(2)
C34 0.032(3) 0.016(3) 0.033(3) -0.006(2) 0.023(3) -0.008(2)
C33A 0.032(4) 0.022(3) 0.022(3) -0.008(3) 0.008(3) 0.000(3)
C34A 0.045(4) 0.024(4) 0.026(4) 0.005(3) 0.016(3) 0.004(3)

loop_
_atom_type_symbol
_atom_type_description
_atom_type_scat_dispersion_real
_atom_type_scat_dispersion_imag
_atom_type_scat_source
C C 0.0033 0.0016 'International Tables Vol C Tables 4.2.6.8 and 6.1.1.4'
H H 0.0000 0.0000 'International Tables Vol C Tables 4.2.6.8 and 6.1.1.4'
N N 0.0061 0.0033 'International Tables Vol C Tables 4.2.6.8 and 6.1.1.4'
O O 0.0106 0.0060 'International Tables Vol C Tables 4.2.6.8 and 6.1.1.4'
Gd Gd -0.1653 3.9035 'International Tables Vol C Tables 4.2.6.8 and 6.1.1.4'

loop_
_geom_angle_atom_site_label_1
_geom_angle_atom_site_label_2
_geom_angle_atom_site_label_3
_geom_angle_site_symmetry_1
_geom_angle_site_symmetry_3
_geom_angle
O3 Gd1 O6 . 4_545 75.07(6)
O3 Gd1 O5 . . 75.00(7)
O6 Gd1 O5 4_545 . 142.74(6)
O3 Gd1 O4 . 4_545 143.12(6)
O6 Gd1 O4 4_545 4_545 76.31(6)
O5 Gd1 O4 . 4_545 139.38(6)
O3 Gd1 O30 . . 146.01(6)
O6 Gd1 O30 4_545 . 122.26(6)
O5 Gd1 O30 . . 75.69(7)
O4 Gd1 O30 4_545 . 70.31(6)
O3 Gd1 O2 . 4 83.11(6)
O6 Gd1 O2 4_545 4 77.04(6)
O5 Gd1 O2 . 4 77.81(6)
O4 Gd1 O2 4_545 4 112.39(6)
O30 Gd1 O2 . 4 74.21(6)
O3 Gd1 O1 . . 91.69(6)
O6 Gd1 O1 4_545 . 132.64(6)
O5 Gd1 O1 . . 69.79(6)
O4 Gd1 O1 4_545 . 90.86(6)
O30 Gd1 O1 . . 94.02(6)
O2 Gd1 O1 4 . 147.41(6)
O3 Gd1 O2 . . 76.08(5)
O6 Gd1 O2 4_545 . 83.06(5)
O5 Gd1 O2 . . 110.46(6)
O4 Gd1 O2 4_545 . 77.83(5)
O30 Gd1 O2 . . 130.98(5)
O2 Gd1 O2 4 . 154.278(11)
O1 Gd1 O2 . . 49.59(5)
C1 O1 Gd1 . . 100.77(14)
C1 O2 Gd1 . 4_545 136.20(15)
C1 O2 Gd1 . . 84.52(13)
Gd1 O2 Gd1 4_545 . 123.74(6)
C15 O3 Gd1 . . 133.17(16)
C15 O4 Gd1 . 4 150.02(15)
O1 C1 O2 . . 121.2(2)
O1 C1 C2 . . 118.4(2)
O2 C1 C2 . . 120.2(2)
C8 C2 C4 . . 119.2(2)
C8 C2 C1 . . 121.2(2)
C4 C2 C1 . . 119.5(2)
C5 C4 C2 . . 120.4(2)
C5 C4 H4 . . 119.8
C2 C4 H4 . . 119.8
C4 C5 C6 . . 120.4(2)
C4 C5 H5 . . 119.8
C6 C5 H5 . . 119.8
C7 C6 C5 . . 118.9(2)
C7 C6 C9 . 5_666 119.4(2)
C5 C6 C9 . 5_666 121.6(2)
C6 C7 C8 . . 120.8(2)
C6 C7 H7 . . 119.6
C8 C7 H7 . . 119.6
C2 C8 C7 . . 120.1(2)
C2 C8 H8 . . 119.9
C7 C8 H8 . . 119.9
C14 C9 C10 . . 118.9(2)
C14 C9 C6 . 5_666 121.5(2)
C10 C9 C6 . 5_666 119.6(2)
C11 C10 C9 . . 120.2(2)
C11 C10 H10 . . 119.9
C9 C10 H10 . . 119.9
C10 C11 C12 . . 121.1(2)
C10 C11 H11 . . 119.5
C12 C11 H11 . . 119.5
C11 C12 C13 . . 119.0(2)
C11 C12 C15 . . 120.0(2)
C13 C12 C15 . . 120.9(2)
C12 C13 C14 . . 120.3(2)
C12 C13 H13 . . 119.9
C14 C13 H13 . . 119.9
C9 C14 C13 . . 120.5(2)
C9 C14 H14 . . 119.8
C13 C14 H14 . . 119.8
O4 C15 O3 . . 125.0(2)
O4 C15 C12 . . 118.4(2)
O3 C15 C12 . . 116.6(2)
C21 O5 Gd1 . . 158.74(16)
C21 O6 Gd1 . 4 129.37(15)
O5 C21 O6 . . 125.2(2)
O5 C21 C22 . . 116.9(2)
O6 C21 C22 . . 117.8(2)
C23 C22 C27 . . 119.4(2)
C23 C22 C21 . . 120.9(2)
C27 C22 C21 . . 119.7(2)
C24 C23 C22 . . 120.3(3)
C24 C23 H23 . . 119.9
C22 C23 H23 . . 119.9
C23 C24 C25 . . 120.7(2)
C23 C24 H24 . . 119.7
C25 C24 H24 . . 119.7
C26 C25 C24 . . 118.8(2)
C26 C25 C25 . 2_655 120.9(2)
C24 C25 C25 . 2_655 120.3(2)
C25 C26 C27 . . 120.7(3)
C25 C26 H26 . . 119.7
C27 C26 H26 . . 119.7
C26 C27 C22 . . 120.2(3)
C26 C27 H27 . . 119.9
C22 C27 H27 . . 119.9
C30 O30 Gd1 . . 130.88(18)
O30 C30 N30 . . 123.8(3)
O30 C30 H30 . . 118.1
N30 C30 H30 . . 118.1
N30 C31 C32 . . 111.1(3)
N30 C31 H31A . . 109.4
C32 C31 H31A . . 109.4
N30 C31 H31B . . 109.4
C32 C31 H31B . . 109.4
H31A C31 H31B . . 108.0
C31 C32 H32A . . 109.5
C31 C32 H32B . . 109.5
H32A C32 H32B . . 109.5
C31 C32 H32C . . 109.5
H32A C32 H32C . . 109.5
H32B C32 H32C . . 109.5
C30 N30 C31 . . 120.8(2)
C30 N30 C33 . . 122.6(3)
C31 N30 C33 . . 114.8(3)
C30 N30 C33A . . 115.6(3)
C31 N30 C33A . . 119.0(3)
N30 C33 C34 . . 102.5(4)
N30 C33 H33A . . 111.3
C34 C33 H33A . . 111.3
N30 C33 H33B . . 111.3
C34 C33 H33B . . 111.3
H33A C33 H33B . . 109.2
C34A C33A N30 . . 104.0(6)
C34A C33A H33C . . 111.0
N30 C33A H33C . . 111.0
C34A C33A H33D . . 111.0
N30 C33A H33D . . 111.0
H33C C33A H33D . . 109.0
C33A C34A H34D . . 109.5
C33A C34A H34E . . 109.5
H34D C34A H34E . . 109.5
C33A C34A H34F . . 109.5
H34D C34A H34F . . 109.5
H34E C34A H34F . . 109.5

loop_
_geom_bond_atom_site_label_1
_geom_bond_atom_site_label_2
_geom_bond_site_symmetry_2
_geom_bond_distance
Gd1 O3 . 2.3027(17)
Gd1 O6 4_545 2.3339(16)
Gd1 O5 . 2.3554(17)
Gd1 O4 4_545 2.3633(16)
Gd1 O30 . 2.3816(17)
Gd1 O2 4 2.3959(16)
Gd1 O1 . 2.4249(16)
Gd1 O2 . 2.7658(16)
O1 C1 . 1.254(3)
O2 C1 . 1.270(3)
O2 Gd1 4_545 2.3959(16)
O3 C15 . 1.262(3)
O4 C15 . 1.261(3)
O4 Gd1 4 2.3633(16)
C1 C2 . 1.502(3)
C2 C8 . 1.388(3)
C2 C4 . 1.392(3)
C4 C5 . 1.387(3)
C4 H4 . 0.9500
C5 C6 . 1.391(3)
C5 H5 . 0.9500
C6 C7 . 1.388(3)
C6 C9 5_666 1.491(3)
C7 C8 . 1.389(3)
C7 H7 . 0.9500
C8 H8 . 0.9500
C9 C14 . 1.393(3)
C9 C10 . 1.397(3)
C9 C6 5_666 1.491(3)
C10 C11 . 1.381(3)
C10 H10 . 0.9500
C11 C12 . 1.386(3)
C11 H11 . 0.9500
C12 C13 . 1.389(3)
C12 C15 . 1.500(3)
C13 C14 . 1.393(3)
C13 H13 . 0.9500
C14 H14 . 0.9500
O5 C21 . 1.254(3)
O6 C21 . 1.260(3)
O6 Gd1 4 2.3339(16)
C21 C22 . 1.502(3)
C22 C23 . 1.386(4)
C22 C27 . 1.392(4)
C23 C24 . 1.386(4)
C23 H23 . 0.9500
C24 C25 . 1.397(4)
C24 H24 . 0.9500
C25 C26 . 1.387(4)
C25 C25 2_655 1.482(5)
C26 C27 . 1.389(4)
C26 H26 . 0.9500
C27 H27 . 0.9500
O30 C30 . 1.234(3)
C30 N30 . 1.310(4)
C30 H30 . 0.9500
C31 N30 . 1.459(4)
C31 C32 . 1.520(5)
C31 H31A . 0.9900
C31 H31B . 0.9900
C32 H32A . 0.9800
C32 H32B . 0.9800
C32 H32C . 0.9800
N30 C33 . 1.502(5)
N30 C33A . 1.587(8)
C33 C34 . 1.518(8)
C33 H33A . 0.9900
C33 H33B . 0.9900
C34 H34A . 0.9800
C34 H34B . 0.9800
C34 H34C . 0.9800
C33A C34A . 1.493(9)
C33A H33C . 0.9900
C33A H33D . 0.9900
C34A H34D . 0.9800
C34A H34E . 0.9800
C34A H34F . 0.9800
